data_4002627
loop_
_publ_author_name
'Calta, Nicholas P.'
'Francisco, Melanie C.'
'Malliakas, Christos D.'
'Schlueter, John A.'
'Kanatzidis, Mercouri G.'

_publ_section_title
;
 Four High-Temperature Ferromagnets in the Hf--Fe--Sn System
;
_journal_name_full 'Chemistry of Materials'
_journal_page_first 141117155215003
_journal_paper_doi 10.1021/cm503466a
_journal_year 2014
_chemical_formula_moiety 'Fe2 Hf0.80 Sn0.20'
_chemical_formula_sum 'Fe2 Hf0.8 Sn0.2'
_chemical_formula_weight 278.23
_chemical_name_systematic
; 
 ? 
;
_space_group_IT_number 227
_symmetry_cell_setting cubic
_symmetry_space_group_name_Hall '-F 4vw 2vw 3'
_symmetry_space_group_name_H-M 'F d -3 m :2'
_atom_sites_solution_hydrogens none
_atom_sites_solution_primary direct
_atom_sites_solution_secondary difmap
_audit_creation_method SHELXL-97
_cell_angle_alpha 90.00
_cell_angle_beta 90.00
_cell_angle_gamma 90.00
_cell_formula_units_Z 8
_cell_length_a 7.068(2)
_cell_length_b 7.068(2)
_cell_length_c 7.068(2)
_cell_measurement_reflns_used 277
_cell_measurement_temperature 293(2)
_cell_measurement_theta_max 33.41
_cell_measurement_theta_min 4.99
_cell_volume 353.09(17)
_computing_cell_refinement 'STOE X-AREA'
_computing_data_collection 'STOE X-AREA'
_computing_data_reduction 'STOE X-RED'
_computing_structure_refinement 'SHELXL-97 (Sheldrick, 2008)'
_computing_structure_solution 'SHELXS-97 (Sheldrick, 2008)'
_diffrn_ambient_temperature 293(2)
_diffrn_measured_fraction_theta_full 0.745
_diffrn_measured_fraction_theta_max 0.745
_diffrn_radiation_monochromator graphite
_diffrn_radiation_source 'fine-focus sealed tube'
_diffrn_radiation_type MoK\a
_diffrn_radiation_wavelength 0.71073
_diffrn_reflns_av_R_equivalents 0.1159
_diffrn_reflns_av_sigmaI/netI 0.0565
_diffrn_reflns_limit_h_max 10
_diffrn_reflns_limit_h_min -9
_diffrn_reflns_limit_k_max 10
_diffrn_reflns_limit_k_min -9
_diffrn_reflns_limit_l_max 10
_diffrn_reflns_limit_l_min -10
_diffrn_reflns_number 150
_diffrn_reflns_theta_full 32.79
_diffrn_reflns_theta_max 32.79
_diffrn_reflns_theta_min 5.00
_exptl_absorpt_coefficient_mu 65.347
_exptl_absorpt_correction_T_max 0.0894
_exptl_absorpt_correction_T_min 0.0172
_exptl_absorpt_correction_type integration
_exptl_absorpt_process_details XRed-32
_exptl_crystal_colour 'metallic silver'
_exptl_crystal_density_diffrn 10.468
_exptl_crystal_density_meas ?
_exptl_crystal_density_method 'not measured'
_exptl_crystal_description 'hexagonal plate'
_exptl_crystal_F_000 957
_exptl_crystal_size_max 0.03
_exptl_crystal_size_mid 0.02
_exptl_crystal_size_min 0.01
_refine_diff_density_max 2.926
_refine_diff_density_min -2.931
_refine_diff_density_rms 0.736
_refine_ls_extinction_method none
_refine_ls_goodness_of_fit_ref 1.193
_refine_ls_hydrogen_treatment none
_refine_ls_matrix_type full
_refine_ls_number_parameters 5
_refine_ls_number_reflns 35
_refine_ls_number_restraints 0
_refine_ls_restrained_S_all 1.193
_refine_ls_R_factor_all 0.0677
_refine_ls_R_factor_gt 0.0538
_refine_ls_shift/su_max 0.000
_refine_ls_shift/su_mean 0.000
_refine_ls_structure_factor_coef Fsqd
_refine_ls_weighting_details 'calc w=1/[\s^2^(Fo^2^)+(0.0664P)^2^+0.0000P] where P=(Fo^2^+2Fc^2^)/3'
_refine_ls_weighting_scheme calc
_refine_ls_wR_factor_gt 0.1215
_refine_ls_wR_factor_ref 0.1254
_reflns_number_gt 32
_reflns_number_total 35
_reflns_threshold_expression >2sigma(I)
_cod_data_source_file cm503466a_si_002.cif
_cod_data_source_block c15
_cod_depositor_comments
;
The following automatic conversions were performed:

'_exptl_crystal_density_meas' value 'not measured' was changed to '?'
- the value is perceived as not measured.

Automatic conversion script
Id: cif_fix_values 3866 2015-08-17 15:13:47Z robertas 
;
_cod_original_sg_symbol_H-M 'F d -3 m'
_cod_original_formula_sum 'Fe2 Hf0.80 Sn0.20'
_cod_database_code 4002627

loop_
_symmetry_equiv_pos_as_xyz
'x, y, z'
'-x+3/4, -y+1/4, z+1/2'
'-x+1/4, y+1/2, -z+3/4'
'x+1/2, -y+3/4, -z+1/4'
'z, x, y'
'z+1/2, -x+3/4, -y+1/4'
'-z+3/4, -x+1/4, y+1/2'
'-z+1/4, x+1/2, -y+3/4'
'y, z, x'
'-y+1/4, z+1/2, -x+3/4'
'y+1/2, -z+3/4, -x+1/4'
'-y+3/4, -z+1/4, x+1/2'
'y+3/4, x+1/4, -z+1/2'
'-y, -x, -z'
'y+1/4, -x+1/2, z+3/4'
'-y+1/2, x+3/4, z+1/4'
'x+3/4, z+1/4, -y+1/2'
'-x+1/2, z+3/4, y+1/4'
'-x, -z, -y'
'x+1/4, -z+1/2, y+3/4'
'z+3/4, y+1/4, -x+1/2'
'z+1/4, -y+1/2, x+3/4'
'-z+1/2, y+3/4, x+1/4'
'-z, -y, -x'
'x, y+1/2, z+1/2'
'-x+3/4, -y+3/4, z+1'
'-x+1/4, y+1, -z+5/4'
'x+1/2, -y+5/4, -z+3/4'
'z, x+1/2, y+1/2'
'z+1/2, -x+5/4, -y+3/4'
'-z+3/4, -x+3/4, y+1'
'-z+1/4, x+1, -y+5/4'
'y, z+1/2, x+1/2'
'-y+1/4, z+1, -x+5/4'
'y+1/2, -z+5/4, -x+3/4'
'-y+3/4, -z+3/4, x+1'
'y+3/4, x+3/4, -z+1'
'-y, -x+1/2, -z+1/2'
'y+1/4, -x+1, z+5/4'
'-y+1/2, x+5/4, z+3/4'
'x+3/4, z+3/4, -y+1'
'-x+1/2, z+5/4, y+3/4'
'-x, -z+1/2, -y+1/2'
'x+1/4, -z+1, y+5/4'
'z+3/4, y+3/4, -x+1'
'z+1/4, -y+1, x+5/4'
'-z+1/2, y+5/4, x+3/4'
'-z, -y+1/2, -x+1/2'
'x+1/2, y, z+1/2'
'-x+5/4, -y+1/4, z+1'
'-x+3/4, y+1/2, -z+5/4'
'x+1, -y+3/4, -z+3/4'
'z+1/2, x, y+1/2'
'z+1, -x+3/4, -y+3/4'
'-z+5/4, -x+1/4, y+1'
'-z+3/4, x+1/2, -y+5/4'
'y+1/2, z, x+1/2'
'-y+3/4, z+1/2, -x+5/4'
'y+1, -z+3/4, -x+3/4'
'-y+5/4, -z+1/4, x+1'
'y+5/4, x+1/4, -z+1'
'-y+1/2, -x, -z+1/2'
'y+3/4, -x+1/2, z+5/4'
'-y+1, x+3/4, z+3/4'
'x+5/4, z+1/4, -y+1'
'-x+1, z+3/4, y+3/4'
'-x+1/2, -z, -y+1/2'
'x+3/4, -z+1/2, y+5/4'
'z+5/4, y+1/4, -x+1'
'z+3/4, -y+1/2, x+5/4'
'-z+1, y+3/4, x+3/4'
'-z+1/2, -y, -x+1/2'
'x+1/2, y+1/2, z'
'-x+5/4, -y+3/4, z+1/2'
'-x+3/4, y+1, -z+3/4'
'x+1, -y+5/4, -z+1/4'
'z+1/2, x+1/2, y'
'z+1, -x+5/4, -y+1/4'
'-z+5/4, -x+3/4, y+1/2'
'-z+3/4, x+1, -y+3/4'
'y+1/2, z+1/2, x'
'-y+3/4, z+1, -x+3/4'
'y+1, -z+5/4, -x+1/4'
'-y+5/4, -z+3/4, x+1/2'
'y+5/4, x+3/4, -z+1/2'
'-y+1/2, -x+1/2, -z'
'y+3/4, -x+1, z+3/4'
'-y+1, x+5/4, z+1/4'
'x+5/4, z+3/4, -y+1/2'
'-x+1, z+5/4, y+1/4'
'-x+1/2, -z+1/2, -y'
'x+3/4, -z+1, y+3/4'
'z+5/4, y+3/4, -x+1/2'
'z+3/4, -y+1, x+3/4'
'-z+1, y+5/4, x+1/4'
'-z+1/2, -y+1/2, -x'
'-x, -y, -z'
'x-3/4, y-1/4, -z-1/2'
'x-1/4, -y-1/2, z-3/4'
'-x-1/2, y-3/4, z-1/4'
'-z, -x, -y'
'-z-1/2, x-3/4, y-1/4'
'z-3/4, x-1/4, -y-1/2'
'z-1/4, -x-1/2, y-3/4'
'-y, -z, -x'
'y-1/4, -z-1/2, x-3/4'
'-y-1/2, z-3/4, x-1/4'
'y-3/4, z-1/4, -x-1/2'
'-y-3/4, -x-1/4, z-1/2'
'y, x, z'
'-y-1/4, x-1/2, -z-3/4'
'y-1/2, -x-3/4, -z-1/4'
'-x-3/4, -z-1/4, y-1/2'
'x-1/2, -z-3/4, -y-1/4'
'x, z, y'
'-x-1/4, z-1/2, -y-3/4'
'-z-3/4, -y-1/4, x-1/2'
'-z-1/4, y-1/2, -x-3/4'
'z-1/2, -y-3/4, -x-1/4'
'z, y, x'
'-x, -y+1/2, -z+1/2'
'x-3/4, y+1/4, -z'
'x-1/4, -y, z-1/4'
'-x-1/2, y-1/4, z+1/4'
'-z, -x+1/2, -y+1/2'
'-z-1/2, x-1/4, y+1/4'
'z-3/4, x+1/4, -y'
'z-1/4, -x, y-1/4'
'-y, -z+1/2, -x+1/2'
'y-1/4, -z, x-1/4'
'-y-1/2, z-1/4, x+1/4'
'y-3/4, z+1/4, -x'
'-y-3/4, -x+1/4, z'
'y, x+1/2, z+1/2'
'-y-1/4, x, -z-1/4'
'y-1/2, -x-1/4, -z+1/4'
'-x-3/4, -z+1/4, y'
'x-1/2, -z-1/4, -y+1/4'
'x, z+1/2, y+1/2'
'-x-1/4, z, -y-1/4'
'-z-3/4, -y+1/4, x'
'-z-1/4, y, -x-1/4'
'z-1/2, -y-1/4, -x+1/4'
'z, y+1/2, x+1/2'
'-x+1/2, -y, -z+1/2'
'x-1/4, y-1/4, -z'
'x+1/4, -y-1/2, z-1/4'
'-x, y-3/4, z+1/4'
'-z+1/2, -x, -y+1/2'
'-z, x-3/4, y+1/4'
'z-1/4, x-1/4, -y'
'z+1/4, -x-1/2, y-1/4'
'-y+1/2, -z, -x+1/2'
'y+1/4, -z-1/2, x-1/4'
'-y, z-3/4, x+1/4'
'y-1/4, z-1/4, -x'
'-y-1/4, -x-1/4, z'
'y+1/2, x, z+1/2'
'-y+1/4, x-1/2, -z-1/4'
'y, -x-3/4, -z+1/4'
'-x-1/4, -z-1/4, y'
'x, -z-3/4, -y+1/4'
'x+1/2, z, y+1/2'
'-x+1/4, z-1/2, -y-1/4'
'-z-1/4, -y-1/4, x'
'-z+1/4, y-1/2, -x-1/4'
'z, -y-3/4, -x+1/4'
'z+1/2, y, x+1/2'
'-x+1/2, -y+1/2, -z'
'x-1/4, y+1/4, -z-1/2'
'x+1/4, -y, z-3/4'
'-x, y-1/4, z-1/4'
'-z+1/2, -x+1/2, -y'
'-z, x-1/4, y-1/4'
'z-1/4, x+1/4, -y-1/2'
'z+1/4, -x, y-3/4'
'-y+1/2, -z+1/2, -x'
'y+1/4, -z, x-3/4'
'-y, z-1/4, x-1/4'
'y-1/4, z+1/4, -x-1/2'
'-y-1/4, -x+1/4, z-1/2'
'y+1/2, x+1/2, z'
'-y+1/4, x, -z-3/4'
'y, -x-1/4, -z-1/4'
'-x-1/4, -z+1/4, y-1/2'
'x, -z-1/4, -y-1/4'
'x+1/2, z+1/2, y'
'-x+1/4, z, -y-3/4'
'-z-1/4, -y+1/4, x-1/2'
'-z+1/4, y, -x-3/4'
'z, -y-1/4, -x-1/4'
'z+1/2, y+1/2, x'

loop_
_atom_site_label
_atom_site_type_symbol
_atom_site_fract_x
_atom_site_fract_y
_atom_site_fract_z
_atom_site_U_iso_or_equiv
_atom_site_adp_type
_atom_site_occupancy
_atom_site_symmetry_multiplicity
_atom_site_calc_flag
_atom_site_refinement_flags
Hf1 Hf 0.6250 0.1250 0.1250 0.0134(10) Uani 0.81(10) 24 d SP
Sn1 Sn 0.6250 0.1250 0.1250 0.0134(10) Uani 0.19(10) 24 d SP
Fe1 Fe 1.0000 0.0000 0.0000 0.0103(18) Uani 1 12 d S

loop_
_atom_site_aniso_label
_atom_site_aniso_U_11
_atom_site_aniso_U_22
_atom_site_aniso_U_33
_atom_site_aniso_U_23
_atom_site_aniso_U_13
_atom_site_aniso_U_12
Hf1 0.0134(10) 0.0134(10) 0.0134(10) 0.000 0.000 0.000
Sn1 0.0134(10) 0.0134(10) 0.0134(10) 0.000 0.000 0.000
Fe1 0.0103(18) 0.0103(18) 0.0103(18) -0.0009(18) -0.0009(18) -0.0009(18)

loop_
_atom_type_symbol
_atom_type_description
_atom_type_scat_dispersion_real
_atom_type_scat_dispersion_imag
_atom_type_scat_source
Fe Fe 0.3463 0.8444 'International Tables Vol C Tables 4.2.6.8 and 6.1.1.4'
Sn Sn -0.6537 1.4246 'International Tables Vol C Tables 4.2.6.8 and 6.1.1.4'
Hf Hf -0.5830 6.1852 'International Tables Vol C Tables 4.2.6.8 and 6.1.1.4'

loop_
_geom_angle_atom_site_label_1
_geom_angle_atom_site_label_2
_geom_angle_atom_site_label_3
_geom_angle
_geom_angle_site_symmetry_1
_geom_angle_site_symmetry_3
Fe1 Hf1 Fe1 50.5 51_654 76_445
Fe1 Hf1 Fe1 50.5 51_654 2_655
Fe1 Hf1 Fe1 50.5 76_445 2_655
Fe1 Hf1 Fe1 95.2 51_654 28_444
Fe1 Hf1 Fe1 117.0 76_445 28_444
Fe1 Hf1 Fe1 144.9 2_655 28_444
Fe1 Hf1 Fe1 144.9 51_654 4_445
Fe1 Hf1 Fe1 117.0 76_445 4_445
Fe1 Hf1 Fe1 95.2 2_655 4_445
Fe1 Hf1 Fe1 117.0 28_444 4_445
Fe1 Hf1 Fe1 117.0 51_654 75_644
Fe1 Hf1 Fe1 95.2 76_445 75_644
Fe1 Hf1 Fe1 144.9 2_655 75_644
Fe1 Hf1 Fe1 50.5 28_444 75_644
Fe1 Hf1 Fe1 95.2 4_445 75_644
Fe1 Hf1 Fe1 117.0 51_654 27_644
Fe1 Hf1 Fe1 144.9 76_445 27_644
Fe1 Hf1 Fe1 95.2 2_655 27_644
Fe1 Hf1 Fe1 95.2 28_444 27_644
Fe1 Hf1 Fe1 50.5 4_445 27_644
Fe1 Hf1 Fe1 117.0 75_644 27_644
Fe1 Hf1 Fe1 95.2 51_654 50_554
Fe1 Hf1 Fe1 144.9 76_445 50_554
Fe1 Hf1 Fe1 117.0 2_655 50_554
Fe1 Hf1 Fe1 50.5 28_444 50_554
Fe1 Hf1 Fe1 95.2 4_445 50_554
Fe1 Hf1 Fe1 95.2 75_644 50_554
Fe1 Hf1 Fe1 50.5 27_644 50_554
Fe1 Hf1 Fe1 144.9 51_654 26_644
Fe1 Hf1 Fe1 95.2 76_445 26_644
Fe1 Hf1 Fe1 117.0 2_655 26_644
Fe1 Hf1 Fe1 95.2 28_444 26_644
Fe1 Hf1 Fe1 50.5 4_445 26_644
Fe1 Hf1 Fe1 50.5 75_644 26_644
Fe1 Hf1 Fe1 95.2 27_644 26_644
Fe1 Hf1 Fe1 117.0 50_554 26_644
Fe1 Hf1 Fe1 95.2 51_654 .
Fe1 Hf1 Fe1 50.5 76_445 .
Fe1 Hf1 Fe1 95.2 2_655 .
Fe1 Hf1 Fe1 95.2 28_444 .
Fe1 Hf1 Fe1 95.2 4_445 .
Fe1 Hf1 Fe1 50.5 75_644 .
Fe1 Hf1 Fe1 144.9 27_644 .
Fe1 Hf1 Fe1 144.9 50_554 .
Fe1 Hf1 Fe1 50.5 26_644 .
Fe1 Hf1 Fe1 95.2 51_654 49_455
Fe1 Hf1 Fe1 95.2 76_445 49_455
Fe1 Hf1 Fe1 50.5 2_655 49_455
Fe1 Hf1 Fe1 144.9 28_444 49_455
Fe1 Hf1 Fe1 50.5 4_445 49_455
Fe1 Hf1 Fe1 144.9 75_644 49_455
Fe1 Hf1 Fe1 50.5 27_644 49_455
Fe1 Hf1 Fe1 95.2 50_554 49_455
Fe1 Hf1 Fe1 95.2 26_644 49_455
Fe1 Hf1 Fe1 117.0 . 49_455
Fe1 Hf1 Fe1 50.5 51_654 73_455
Fe1 Hf1 Fe1 95.2 76_445 73_455
Fe1 Hf1 Fe1 95.2 2_655 73_455
Fe1 Hf1 Fe1 50.5 28_444 73_455
Fe1 Hf1 Fe1 144.9 4_445 73_455
Fe1 Hf1 Fe1 95.2 75_644 73_455
Fe1 Hf1 Fe1 95.2 27_644 73_455
Fe1 Hf1 Fe1 50.5 50_554 73_455
Fe1 Hf1 Fe1 144.9 26_644 73_455
Fe1 Hf1 Fe1 117.0 . 73_455
Fe1 Hf1 Fe1 117.0 49_455 73_455
Fe1 Fe1 Fe1 180.0 76_445 52_444
Fe1 Fe1 Fe1 120.0 76_445 75_644
Fe1 Fe1 Fe1 60.0 52_444 75_644
Fe1 Fe1 Fe1 60.0 76_445 27_744
Fe1 Fe1 Fe1 120.0 52_444 27_744
Fe1 Fe1 Fe1 180.0 75_644 27_744
Fe1 Fe1 Fe1 60.0 76_445 50_654
Fe1 Fe1 Fe1 120.0 52_444 50_654
Fe1 Fe1 Fe1 120.0 75_644 50_654
Fe1 Fe1 Fe1 60.0 27_744 50_654
Fe1 Fe1 Fe1 120.0 76_445 26_644
Fe1 Fe1 Fe1 60.0 52_444 26_644
Fe1 Fe1 Fe1 60.0 75_644 26_644
Fe1 Fe1 Fe1 120.0 27_744 26_644
Fe1 Fe1 Fe1 180.0 50_654 26_644
Fe1 Fe1 Hf1 64.8 76_445 .
Fe1 Fe1 Hf1 115.2 52_444 .
Fe1 Fe1 Hf1 64.8 75_644 .
Fe1 Fe1 Hf1 115.2 27_744 .
Fe1 Fe1 Hf1 115.2 50_654 .
Fe1 Fe1 Hf1 64.8 26_644 .
Fe1 Fe1 Hf1 64.8 76_445 169_655
Fe1 Fe1 Hf1 115.2 52_444 169_655
Fe1 Fe1 Hf1 64.8 75_644 169_655
Fe1 Fe1 Hf1 115.2 27_744 169_655
Fe1 Fe1 Hf1 64.8 50_654 169_655
Fe1 Fe1 Hf1 115.2 26_644 169_655
Hf1 Fe1 Hf1 63.0 . 169_655
Fe1 Fe1 Sn1 115.2 76_445 49_554
Fe1 Fe1 Sn1 64.8 52_444 49_554
Fe1 Fe1 Sn1 64.8 75_644 49_554
Fe1 Fe1 Sn1 115.2 27_744 49_554
Fe1 Fe1 Sn1 64.8 50_654 49_554
Fe1 Fe1 Sn1 115.2 26_644 49_554
Hf1 Fe1 Sn1 117.0 . 49_554
Hf1 Fe1 Sn1 63.0 169_655 49_554
Fe1 Fe1 Sn1 115.2 76_445 73_545
Fe1 Fe1 Sn1 64.8 52_444 73_545
Fe1 Fe1 Sn1 115.2 75_644 73_545
Fe1 Fe1 Sn1 64.8 27_744 73_545
Fe1 Fe1 Sn1 115.2 50_654 73_545
Fe1 Fe1 Sn1 64.8 26_644 73_545
Hf1 Fe1 Sn1 117.0 . 73_545
Hf1 Fe1 Sn1 180.0 169_655 73_545
Sn1 Fe1 Sn1 117.0 49_554 73_545
Fe1 Fe1 Sn1 115.2 76_445 97_755
Fe1 Fe1 Sn1 64.8 52_444 97_755
Fe1 Fe1 Sn1 115.2 75_644 97_755
Fe1 Fe1 Sn1 64.8 27_744 97_755
Fe1 Fe1 Sn1 64.8 50_654 97_755
Fe1 Fe1 Sn1 115.2 26_644 97_755
Hf1 Fe1 Sn1 180.0 . 97_755
Hf1 Fe1 Sn1 117.0 169_655 97_755
Sn1 Fe1 Sn1 63.0 49_554 97_755
Sn1 Fe1 Sn1 63.0 73_545 97_755
Fe1 Fe1 Sn1 64.8 76_445 145_655
Fe1 Fe1 Sn1 115.2 52_444 145_655
Fe1 Fe1 Sn1 115.2 75_644 145_655
Fe1 Fe1 Sn1 64.8 27_744 145_655
Fe1 Fe1 Sn1 115.2 50_654 145_655
Fe1 Fe1 Sn1 64.8 26_644 145_655
Hf1 Fe1 Sn1 63.0 . 145_655
Hf1 Fe1 Sn1 117.0 169_655 145_655
Sn1 Fe1 Sn1 180.0 49_554 145_655
Sn1 Fe1 Sn1 63.0 73_545 145_655
Sn1 Fe1 Sn1 117.0 97_755 145_655

loop_
_geom_bond_atom_site_label_1
_geom_bond_atom_site_label_2
_geom_bond_distance
_geom_bond_site_symmetry_2
Hf1 Fe1 2.9302(8) 51_654
Hf1 Fe1 2.9302(8) 76_445
Hf1 Fe1 2.9302(8) 2_655
Hf1 Fe1 2.9302(8) 28_444
Hf1 Fe1 2.9302(8) 4_445
Hf1 Fe1 2.9302(8) 75_644
Hf1 Fe1 2.9302(8) 27_644
Hf1 Fe1 2.9302(8) 50_554
Hf1 Fe1 2.9302(8) 26_644
Hf1 Fe1 2.9302(8) .
Hf1 Fe1 2.9302(8) 49_455
Hf1 Fe1 2.9302(8) 73_455
Fe1 Fe1 2.4989(7) 76_445
Fe1 Fe1 2.4989(7) 52_444
Fe1 Fe1 2.4989(7) 75_644
Fe1 Fe1 2.4989(7) 27_744
Fe1 Fe1 2.4989(7) 50_654
Fe1 Fe1 2.4989(7) 26_644
Fe1 Hf1 2.9302(8) 169_655
Fe1 Sn1 2.9302(8) 49_554
Fe1 Sn1 2.9302(8) 73_545
Fe1 Sn1 2.9302(8) 97_755
Fe1 Sn1 2.9302(8) 145_655
